data_7111870
loop_
_publ_author_name
'Colm Delaney'
'Sarath D. Perera'
'Gearoid M. O. Maille'
'Sylvia M. Draper'

_publ_section_title
;
 Intriguing Diels-Alder products: chiral centres with an added twist
;
_journal_name_full Chem.Commun.
_journal_page_first 1599
_journal_paper_doi 10.1039/c3cc48641a
_journal_volume 50
_journal_year 2014
_chemical_formula_sum 'C53 H32 O'
_chemical_formula_weight 684.79
_chemical_name_systematic
; 
 ? 
;
_space_group_IT_number 2
_symmetry_cell_setting triclinic
_symmetry_space_group_name_Hall '-P 1'
_symmetry_space_group_name_H-M 'P -1'
_atom_sites_solution_hydrogens geom
_atom_sites_solution_primary direct
_atom_sites_solution_secondary difmap
_audit_creation_method SHELXL-97
_cell_angle_alpha 72.282(4)
_cell_angle_beta 89.938(4)
_cell_angle_gamma 85.625(4)
_cell_formula_units_Z 4
_cell_length_a 11.797(2)
_cell_length_b 17.099(3)
_cell_length_c 18.309(3)
_cell_measurement_temperature 408(2)
_cell_volume 3506.8(10)
_computing_structure_refinement 'SHELXL-97 (Sheldrick, 1997)'
_computing_structure_solution 'SHELXS-97 (Sheldrick, 1990)'
_diffrn_ambient_temperature 408(2)
_diffrn_measured_fraction_theta_full 1.000
_diffrn_measured_fraction_theta_max 1.000
_diffrn_radiation_monochromator graphite
_diffrn_radiation_source 'fine-focus sealed tube'
_diffrn_radiation_type MoK\a
_diffrn_radiation_wavelength 0.71073
_diffrn_reflns_av_R_equivalents 0.1132
_diffrn_reflns_av_sigmaI/netI 0.1393
_diffrn_reflns_limit_h_max 14
_diffrn_reflns_limit_h_min -14
_diffrn_reflns_limit_k_max 20
_diffrn_reflns_limit_k_min -20
_diffrn_reflns_limit_l_max 21
_diffrn_reflns_limit_l_min -21
_diffrn_reflns_number 37714
_diffrn_reflns_theta_full 25.00
_diffrn_reflns_theta_max 25.00
_diffrn_reflns_theta_min 1.43
_exptl_absorpt_coefficient_mu 0.076
_exptl_absorpt_correction_T_max 0.9843
_exptl_absorpt_correction_T_min 0.9668
_exptl_absorpt_correction_type multi-scan
_exptl_crystal_colour orange
_exptl_crystal_density_diffrn 1.297
_exptl_crystal_density_method 'not measured'
_exptl_crystal_description block
_exptl_crystal_F_000 1432
_exptl_crystal_size_max 0.45
_exptl_crystal_size_mid 0.33
_exptl_crystal_size_min 0.21
_refine_diff_density_max 0.570
_refine_diff_density_min -0.252
_refine_diff_density_rms 0.048
_refine_ls_extinction_method none
_refine_ls_goodness_of_fit_ref 0.821
_refine_ls_hydrogen_treatment constr
_refine_ls_matrix_type full
_refine_ls_number_parameters 974
_refine_ls_number_reflns 12347
_refine_ls_number_restraints 0
_refine_ls_restrained_S_all 0.821
_refine_ls_R_factor_all 0.0982
_refine_ls_R_factor_gt 0.0499
_refine_ls_shift/su_max 0.001
_refine_ls_shift/su_mean 0.000
_refine_ls_structure_factor_coef Fsqd
_refine_ls_weighting_details 'calc w=1/[\s^2^(Fo^2^)+(0.0331P)^2^+0.0000P] where P=(Fo^2^+2Fc^2^)/3'
_refine_ls_weighting_scheme calc
_refine_ls_wR_factor_gt 0.1013
_refine_ls_wR_factor_ref 0.1101
_reflns_number_gt 6515
_reflns_number_total 12347
_reflns_threshold_expression >2sigma(I)
_cod_data_source_file c3cc48641a.txt
_cod_data_source_block p-1
_cod_original_cell_volume 3506.9(11)
_cod_original_sg_symbol_H-M P-1
_cod_database_code 7111870

loop_
_symmetry_equiv_pos_as_xyz
'x, y, z'
'-x, -y, -z'

loop_
_atom_site_label
_atom_site_type_symbol
_atom_site_fract_x
_atom_site_fract_y
_atom_site_fract_z
_atom_site_U_iso_or_equiv
_atom_site_adp_type
_atom_site_occupancy
_atom_site_symmetry_multiplicity
_atom_site_calc_flag
_atom_site_refinement_flags
O1 O 1.17690(14) 0.11982(10) 0.16352(10) 0.0329(5) Uani 1 1 d .
C1 C 1.0799(2) 0.14158(14) 0.13932(15) 0.0229(6) Uani 1 1 d .
C2 C 0.97575(19) 0.10441(14) 0.17154(14) 0.0203(6) Uani 1 1 d .
C3 C 0.88912(19) 0.13281(14) 0.11880(14) 0.0197(6) Uani 1 1 d .
C4 C 0.92029(19) 0.20322(14) 0.04974(14) 0.0187(6) Uani 1 1 d .
C5 C 1.04813(19) 0.21717(14) 0.06722(14) 0.0203(6) Uani 1 1 d .
C6 C 1.0554(2) 0.29128(14) 0.09455(14) 0.0204(6) Uani 1 1 d .
C7 C 0.9658(2) 0.34418(14) 0.09932(13) 0.0197(6) Uani 1 1 d .
C8 C 0.84938(19) 0.33428(14) 0.07872(13) 0.0199(6) Uani 1 1 d .
C9 C 0.82905(19) 0.27078(14) 0.05298(14) 0.0205(6) Uani 1 1 d .
C11 C 1.1609(2) 0.31922(14) 0.11783(13) 0.0197(6) Uani 1 1 d .
C12 C 1.2744(2) 0.29373(15) 0.12253(14) 0.0257(6) Uani 1 1 d .
H12A H 1.3000 0.2467 0.1101 0.031 Uiso 1 1 calc R
C13 C 1.3520(2) 0.34082(15) 0.14688(15) 0.0287(7) Uani 1 1 d .
H13A H 1.4291 0.3238 0.1500 0.034 Uiso 1 1 calc R
C14 C 1.3178(2) 0.40991(16) 0.16577(15) 0.0295(7) Uani 1 1 d .
H14A H 1.3716 0.4390 0.1813 0.035 Uiso 1 1 calc R
C15 C 1.2011(2) 0.43810(15) 0.16198(14) 0.0242(6) Uani 1 1 d .
C16 C 1.1507(2) 0.51003(15) 0.17606(15) 0.0295(7) Uani 1 1 d .
H16A H 1.1958 0.5439 0.1926 0.035 Uiso 1 1 calc R
C17 C 1.0361(2) 0.52983(15) 0.16543(15) 0.0294(7) Uani 1 1 d .
H17A H 1.0052 0.5774 0.1748 0.035 Uiso 1 1 calc R
C18 C 0.9625(2) 0.48051(14) 0.14060(14) 0.0251(6) Uani 1 1 d .
H18A H 0.8849 0.4954 0.1340 0.030 Uiso 1 1 calc R
C19 C 1.0082(2) 0.41039(14) 0.12647(14) 0.0218(6) Uani 1 1 d .
C20 C 1.1273(2) 0.39145(14) 0.13719(13) 0.0206(6) Uani 1 1 d .
C21 C 0.71342(19) 0.24954(14) 0.03759(14) 0.0212(6) Uani 1 1 d .
C22 C 0.6315(2) 0.30363(15) -0.00827(15) 0.0281(6) Uani 1 1 d .
H22A H 0.6472 0.3579 -0.0320 0.034 Uiso 1 1 calc R
C23 C 0.5246(2) 0.27812(16) -0.01979(16) 0.0313(7) Uani 1 1 d .
H23A H 0.4709 0.3154 -0.0520 0.038 Uiso 1 1 calc R
C24 C 0.4980(2) 0.19951(16) 0.01541(15) 0.0315(7) Uani 1 1 d .
H24A H 0.4259 0.1842 0.0083 0.038 Uiso 1 1 calc R
C25 C 0.5794(2) 0.14120(15) 0.06265(15) 0.0261(6) Uani 1 1 d .
C26 C 0.5553(2) 0.05922(16) 0.10081(15) 0.0290(7) Uani 1 1 d .
H26A H 0.4835 0.0425 0.0949 0.035 Uiso 1 1 calc R
C27 C 0.6350(2) 0.00465(16) 0.14579(15) 0.0293(7) Uani 1 1 d .
H27A H 0.6170 -0.0487 0.1712 0.035 Uiso 1 1 calc R
C28 C 0.7455(2) 0.02816(15) 0.15455(14) 0.0240(6) Uani 1 1 d .
H28A H 0.7998 -0.0102 0.1849 0.029 Uiso 1 1 calc R
C29 C 0.7732(2) 0.10703(14) 0.11857(14) 0.0217(6) Uani 1 1 d .
C30 C 0.68915(19) 0.16605(15) 0.07285(14) 0.0218(6) Uani 1 1 d .
C41 C 0.9731(2) 0.04718(14) 0.25058(14) 0.0236(6) Uani 1 1 d .
C42 C 0.8866(2) 0.05815(16) 0.29919(16) 0.0344(7) Uani 1 1 d .
H42A H 0.8278 0.0988 0.2804 0.041 Uiso 1 1 calc R
C43 C 0.8867(2) 0.00981(18) 0.37459(17) 0.0429(8) Uani 1 1 d .
H43A H 0.8289 0.0183 0.4066 0.051 Uiso 1 1 calc R
C44 C 0.9733(3) -0.05161(18) 0.40260(17) 0.0443(8) Uani 1 1 d .
H44A H 0.9731 -0.0848 0.4534 0.053 Uiso 1 1 calc R
C45 C 1.0594(2) -0.06373(16) 0.35581(16) 0.0371(7) Uani 1 1 d .
H45A H 1.1174 -0.1050 0.3750 0.045 Uiso 1 1 calc R
C46 C 1.0602(2) -0.01446(14) 0.27987(15) 0.0282(7) Uani 1 1 d .
H46A H 1.1190 -0.0226 0.2485 0.034 Uiso 1 1 calc R
C51 C 1.12836(19) 0.22162(15) 0.00090(14) 0.0215(6) Uani 1 1 d .
C52 C 1.1520(2) 0.29690(16) -0.04973(15) 0.0268(6) Uani 1 1 d .
H52A H 1.1230 0.3450 -0.0404 0.032 Uiso 1 1 calc R
C53 C 1.2171(2) 0.30288(19) -0.11345(16) 0.0381(7) Uani 1 1 d .
H53A H 1.2321 0.3543 -0.1461 0.046 Uiso 1 1 calc R
C54 C 1.2599(2) 0.2323(2) -0.12850(18) 0.0448(8) Uani 1 1 d .
H54A H 1.3020 0.2357 -0.1722 0.054 Uiso 1 1 calc R
C55 C 1.2397(2) 0.1562(2) -0.07792(19) 0.0439(8) Uani 1 1 d .
H55A H 1.2698 0.1084 -0.0874 0.053 Uiso 1 1 calc R
C56 C 1.1755(2) 0.15035(16) -0.01362(16) 0.0311(7) Uani 1 1 d .
H56A H 1.1636 0.0989 0.0202 0.037 Uiso 1 1 calc R
C61 C 0.90885(18) 0.18550(14) -0.02682(14) 0.0192(6) Uani 1 1 d .
C62 C 0.89987(19) 0.25078(15) -0.09389(14) 0.0231(6) Uani 1 1 d .
H62A H 0.8937 0.3043 -0.0911 0.028 Uiso 1 1 calc R
C63 C 0.8999(2) 0.23826(15) -0.16486(15) 0.0262(6) Uani 1 1 d .
H63A H 0.8953 0.2831 -0.2092 0.031 Uiso 1 1 calc R
C64 C 0.9067(2) 0.15912(15) -0.17000(15) 0.0280(6) Uani 1 1 d .
H64A H 0.9064 0.1503 -0.2177 0.034 Uiso 1 1 calc R
C65 C 0.9138(2) 0.09378(15) -0.10412(15) 0.0271(6) Uani 1 1 d .
H65A H 0.9180 0.0404 -0.1075 0.032 Uiso 1 1 calc R
C66 C 0.91497(19) 0.10571(15) -0.03234(15) 0.0228(6) Uani 1 1 d .
H66A H 0.9198 0.0607 0.0118 0.027 Uiso 1 1 calc R
C71 C 0.75665(19) 0.39266(14) 0.09308(14) 0.0199(6) Uani 1 1 d .
C72 C 0.70534(19) 0.37427(15) 0.16366(14) 0.0236(6) Uani 1 1 d .
H72A H 0.7255 0.3244 0.2009 0.028 Uiso 1 1 calc R
C73 C 0.6247(2) 0.42930(15) 0.17922(15) 0.0267(6) Uani 1 1 d .
H73A H 0.5907 0.4164 0.2268 0.032 Uiso 1 1 calc R
C74 C 0.5942(2) 0.50338(15) 0.12450(16) 0.0312(7) Uani 1 1 d .
H74A H 0.5403 0.5407 0.1353 0.037 Uiso 1 1 calc R
C75 C 0.6437(2) 0.52213(16) 0.05381(16) 0.0357(7) Uani 1 1 d .
H75A H 0.6219 0.5716 0.0165 0.043 Uiso 1 1 calc R
C76 C 0.7257(2) 0.46759(15) 0.03802(15) 0.0303(7) Uani 1 1 d .
H76A H 0.7601 0.4811 -0.0094 0.036 Uiso 1 1 calc R
O1A O 0.31325(16) 0.83345(12) 0.46192(11) 0.0467(5) Uani 1 1 d .
C1A C 0.4128(2) 0.80622(16) 0.47165(16) 0.0315(7) Uani 1 1 d .
C2A C 0.4943(2) 0.80650(15) 0.41143(15) 0.0265(6) Uani 1 1 d .
C3A C 0.5987(2) 0.77540(14) 0.44375(15) 0.0254(6) Uani 1 1 d .
C4A C 0.5982(2) 0.74462(15) 0.53177(14) 0.0251(6) Uani 1 1 d .
C5A C 0.4698(2) 0.76394(15) 0.55284(14) 0.0263(6) Uani 1 1 d .
C6A C 0.4102(2) 0.68728(15) 0.58846(14) 0.0274(6) Uani 1 1 d .
C7A C 0.4593(2) 0.60877(15) 0.60172(14) 0.0272(6) Uani 1 1 d .
C8A C 0.5769(2) 0.59059(15) 0.58433(14) 0.0266(6) Uani 1 1 d .
C9A C 0.6413(2) 0.65315(15) 0.55009(14) 0.0257(6) Uani 1 1 d .
C11A C 0.3705(2) 0.55052(16) 0.63353(15) 0.0305(7) Uani 1 1 d .
C12A C 0.3641(2) 0.46570(17) 0.65507(15) 0.0358(7) Uani 1 1 d .
H12B H 0.4275 0.4305 0.6535 0.043 Uiso 1 1 calc R
C13A C 0.2579(2) 0.43467(17) 0.67954(15) 0.0367(7) Uani 1 1 d .
H13B H 0.2517 0.3783 0.6917 0.044 Uiso 1 1 calc R
C14A C 0.1651(2) 0.48353(18) 0.68592(16) 0.0405(8) Uani 1 1 d .
H14B H 0.0981 0.4600 0.7041 0.049 Uiso 1 1 calc R
C15A C 0.1687(2) 0.56962(18) 0.66540(16) 0.0372(7) Uani 1 1 d .
C16A C 0.0792(2) 0.6317(2) 0.66772(16) 0.0457(8) Uani 1 1 d .
H16B H 0.0086 0.6154 0.6864 0.055 Uiso 1 1 calc R
C17A C 0.0962(2) 0.71308(18) 0.64328(18) 0.0448(8) Uani 1 1 d .
H17B H 0.0369 0.7512 0.6458 0.054 Uiso 1 1 calc R
C18A C 0.2029(2) 0.74186(18) 0.61380(16) 0.0398(8) Uani 1 1 d .
H18B H 0.2126 0.7979 0.5961 0.048 Uiso 1 1 calc R
C19A C 0.2914(2) 0.68444(16) 0.61226(15) 0.0306(7) Uani 1 1 d .
C20A C 0.2717(2) 0.59969(16) 0.63888(15) 0.0293(7) Uani 1 1 d .
C21A C 0.7079(2) 0.76549(15) 0.40818(15) 0.0261(6) Uani 1 1 d .
C22A C 0.7383(2) 0.81818(16) 0.33941(15) 0.0307(7) Uani 1 1 d .
H22B H 0.6870 0.8614 0.3126 0.037 Uiso 1 1 calc R
C23A C 0.8457(2) 0.80791(17) 0.30880(16) 0.0359(7) Uani 1 1 d .
H23B H 0.8641 0.8431 0.2614 0.043 Uiso 1 1 calc R
C24A C 0.9233(2) 0.74611(17) 0.34888(17) 0.0382(7) Uani 1 1 d .
H24B H 0.9944 0.7398 0.3284 0.046 Uiso 1 1 calc R
C25A C 0.8970(2) 0.69201(16) 0.42049(16) 0.0323(7) Uani 1 1 d .
C26A C 0.9772(2) 0.62898(17) 0.46291(18) 0.0394(8) Uani 1 1 d .
H26B H 1.0491 0.6221 0.4437 0.047 Uiso 1 1 calc R
C27A C 0.9480(2) 0.57850(17) 0.53215(17) 0.0391(8) Uani 1 1 d .
H27B H 1.0018 0.5381 0.5605 0.047 Uiso 1 1 calc R
C28A C 0.8407(2) 0.58513(16) 0.56205(16) 0.0349(7) Uani 1 1 d .
H28B H 0.8244 0.5491 0.6096 0.042 Uiso 1 1 calc R
C29A C 0.7579(2) 0.64403(15) 0.52265(15) 0.0272(6) Uani 1 1 d .
C30A C 0.7872(2) 0.69989(15) 0.45087(15) 0.0268(6) Uani 1 1 d .
C41A C 0.4598(2) 0.83481(16) 0.32922(15) 0.0283(7) Uani 1 1 d .
C42A C 0.4898(2) 0.78651(17) 0.28187(15) 0.0329(7) Uani 1 1 d .
H42B H 0.5348 0.7374 0.3016 0.039 Uiso 1 1 calc R
C43A C 0.4535(2) 0.81082(18) 0.20594(16) 0.0390(8) Uani 1 1 d .
H43B H 0.4737 0.7781 0.1749 0.047 Uiso 1 1 calc R
C44A C 0.3867(2) 0.8841(2) 0.17629(18) 0.0457(8) Uani 1 1 d .
H44B H 0.3629 0.9012 0.1251 0.055 Uiso 1 1 calc R
C45A C 0.3559(2) 0.93125(17) 0.22276(16) 0.0340(7) Uani 1 1 d .
H45B H 0.3101 0.9799 0.2028 0.041 Uiso 1 1 calc R
C46A C 0.3915(2) 0.90807(16) 0.29849(16) 0.0337(7) Uani 1 1 d .
H46B H 0.3702 0.9411 0.3291 0.040 Uiso 1 1 calc R
C51A C 0.6822(2) 0.78663(15) 0.56839(14) 0.0262(6) Uani 1 1 d .
C52A C 0.7100(2) 0.86634(16) 0.53201(16) 0.0364(7) Uani 1 1 d .
H52B H 0.6826 0.8934 0.4824 0.044 Uiso 1 1 calc R
C53A C 0.7787(2) 0.90653(18) 0.56917(17) 0.0434(8) Uani 1 1 d .
H53B H 0.7948 0.9607 0.5451 0.052 Uiso 1 1 calc R
C54A C 0.8223(2) 0.86530(18) 0.64142(17) 0.0424(8) Uani 1 1 d .
H54B H 0.8686 0.8912 0.6664 0.051 Uiso 1 1 calc R
C55A C 0.7968(2) 0.78538(18) 0.67663(16) 0.0419(8) Uani 1 1 d .
H55B H 0.8269 0.7574 0.7253 0.050 Uiso 1 1 calc R
C56A C 0.7282(2) 0.74679(17) 0.64107(15) 0.0338(7) Uani 1 1 d .
H56B H 0.7120 0.6929 0.6660 0.041 Uiso 1 1 calc R
C61A C 0.4577(2) 0.82076(15) 0.60308(16) 0.0284(7) Uani 1 1 d .
C62A C 0.4623(2) 0.78751(17) 0.68256(16) 0.0348(7) Uani 1 1 d .
H62B H 0.4705 0.7306 0.7042 0.042 Uiso 1 1 calc R
C63A C 0.4551(2) 0.83648(18) 0.73045(17) 0.0438(8) Uani 1 1 d .
H63B H 0.4563 0.8125 0.7834 0.053 Uiso 1 1 calc R
C64A C 0.4463(2) 0.91990(18) 0.69978(19) 0.0454(8) Uani 1 1 d .
H64B H 0.4447 0.9532 0.7316 0.054 Uiso 1 1 calc R
C65A C 0.4400(3) 0.95458(18) 0.62198(19) 0.0489(9) Uani 1 1 d .
H65B H 0.4325 1.0116 0.6013 0.059 Uiso 1 1 calc R
C66A C 0.4445(2) 0.90629(16) 0.57357(17) 0.0407(8) Uani 1 1 d .
H66B H 0.4386 0.9311 0.5208 0.049 Uiso 1 1 calc R
C71A C 0.6225(2) 0.50210(15) 0.60580(15) 0.0290(7) Uani 1 1 d .
C72A C 0.6503(2) 0.46376(16) 0.55132(17) 0.0359(7) Uani 1 1 d .
H72B H 0.6394 0.4928 0.4996 0.043 Uiso 1 1 calc R
C73A C 0.6946(2) 0.38150(17) 0.57326(18) 0.0398(8) Uani 1 1 d .
H73B H 0.7129 0.3559 0.5362 0.048 Uiso 1 1 calc R
C74A C 0.7111(2) 0.33879(17) 0.64929(19) 0.0400(8) Uani 1 1 d .
H74B H 0.7423 0.2845 0.6638 0.048 Uiso 1 1 calc R
C75A C 0.6814(2) 0.37620(17) 0.70488(18) 0.0416(8) Uani 1 1 d .
H75B H 0.6911 0.3467 0.7566 0.050 Uiso 1 1 calc R
C76A C 0.6371(2) 0.45779(16) 0.68310(16) 0.0339(7) Uani 1 1 d .
H76B H 0.6172 0.4829 0.7203 0.041 Uiso 1 1 calc R

loop_
_atom_site_aniso_label
_atom_site_aniso_U_11
_atom_site_aniso_U_22
_atom_site_aniso_U_33
_atom_site_aniso_U_23
_atom_site_aniso_U_13
_atom_site_aniso_U_12
O1 0.0202(11) 0.0249(10) 0.0473(13) -0.0023(9) -0.0104(9) 0.0009(8)
C1 0.0228(16) 0.0155(14) 0.0329(16) -0.0118(12) -0.0045(13) 0.0014(12)
C2 0.0197(14) 0.0158(13) 0.0260(16) -0.0077(12) -0.0004(12) 0.0001(11)
C3 0.0198(14) 0.0152(13) 0.0266(16) -0.0105(12) 0.0010(12) 0.0011(11)
C4 0.0172(14) 0.0136(13) 0.0254(15) -0.0066(12) -0.0029(11) 0.0001(11)
C5 0.0164(14) 0.0181(14) 0.0264(16) -0.0069(12) -0.0024(11) 0.0001(11)
C6 0.0230(15) 0.0157(13) 0.0221(15) -0.0046(12) -0.0002(11) -0.0033(11)
C7 0.0220(14) 0.0166(14) 0.0196(14) -0.0038(12) -0.0005(11) -0.0028(11)
C8 0.0226(15) 0.0164(14) 0.0192(15) -0.0030(12) -0.0008(11) -0.0019(11)
C9 0.0197(14) 0.0177(14) 0.0232(15) -0.0051(12) -0.0020(11) -0.0002(11)
C11 0.0195(14) 0.0194(14) 0.0197(15) -0.0050(12) -0.0030(11) -0.0014(11)
C12 0.0255(16) 0.0248(15) 0.0278(16) -0.0094(13) -0.0023(12) -0.0030(12)
C13 0.0208(15) 0.0317(16) 0.0339(17) -0.0103(14) -0.0050(12) -0.0019(13)
C14 0.0256(16) 0.0301(16) 0.0345(17) -0.0103(14) -0.0060(13) -0.0104(13)
C15 0.0278(16) 0.0202(14) 0.0244(16) -0.0059(12) -0.0027(12) -0.0051(12)
C16 0.0361(18) 0.0238(15) 0.0324(17) -0.0121(13) -0.0032(13) -0.0120(13)
C17 0.0357(17) 0.0214(15) 0.0329(17) -0.0102(13) -0.0002(13) -0.0051(13)
C18 0.0227(15) 0.0226(15) 0.0315(16) -0.0103(13) -0.0018(12) -0.0025(12)
C19 0.0259(15) 0.0185(14) 0.0197(15) -0.0031(12) 0.0004(12) -0.0050(12)
C20 0.0215(15) 0.0201(14) 0.0205(15) -0.0056(12) -0.0002(11) -0.0052(12)
C21 0.0189(14) 0.0215(14) 0.0261(15) -0.0112(12) 0.0012(12) -0.0017(12)
C22 0.0252(15) 0.0207(15) 0.0386(18) -0.0101(13) -0.0032(13) 0.0008(12)
C23 0.0210(15) 0.0334(17) 0.0422(19) -0.0177(15) -0.0106(13) 0.0060(13)
C24 0.0207(15) 0.0329(17) 0.0446(19) -0.0174(15) -0.0068(13) -0.0011(13)
C25 0.0206(15) 0.0270(16) 0.0359(17) -0.0174(14) -0.0006(12) -0.0023(12)
C26 0.0206(15) 0.0304(16) 0.0409(18) -0.0172(14) 0.0030(13) -0.0072(13)
C27 0.0290(16) 0.0229(15) 0.0377(18) -0.0109(14) 0.0069(13) -0.0057(13)
C28 0.0238(15) 0.0232(15) 0.0254(16) -0.0083(13) -0.0009(12) -0.0009(12)
C29 0.0215(14) 0.0211(15) 0.0247(15) -0.0099(12) 0.0002(12) -0.0034(12)
C30 0.0180(14) 0.0260(15) 0.0257(16) -0.0140(13) 0.0025(11) -0.0030(12)
C41 0.0256(15) 0.0211(15) 0.0254(16) -0.0081(13) -0.0033(12) -0.0045(12)
C42 0.0351(17) 0.0344(17) 0.0324(18) -0.0084(15) 0.0010(14) -0.0022(14)
C43 0.0446(19) 0.049(2) 0.0311(19) -0.0060(16) 0.0085(15) -0.0038(16)
C44 0.055(2) 0.0425(19) 0.0287(18) -0.0006(15) -0.0029(16) -0.0073(17)
C45 0.0421(19) 0.0284(16) 0.0355(19) -0.0019(15) -0.0165(15) -0.0025(14)
C46 0.0290(16) 0.0221(15) 0.0348(18) -0.0100(14) -0.0072(13) -0.0046(13)
C51 0.0140(14) 0.0270(15) 0.0275(16) -0.0143(13) -0.0047(11) -0.0011(12)
C52 0.0224(15) 0.0319(16) 0.0284(17) -0.0126(14) -0.0021(12) -0.0026(12)
C53 0.0292(17) 0.055(2) 0.0322(18) -0.0146(16) 0.0014(14) -0.0109(15)
C54 0.0238(17) 0.081(3) 0.041(2) -0.034(2) 0.0050(14) -0.0145(17)
C55 0.0242(17) 0.064(2) 0.064(2) -0.051(2) 0.0023(16) 0.0025(16)
C56 0.0202(15) 0.0332(16) 0.0472(19) -0.0230(15) -0.0017(14) -0.0024(13)
C61 0.0132(13) 0.0203(14) 0.0234(15) -0.0055(12) -0.0010(11) -0.0030(11)
C62 0.0215(15) 0.0187(14) 0.0284(17) -0.0061(13) -0.0011(12) -0.0016(11)
C63 0.0290(16) 0.0248(15) 0.0218(16) -0.0028(13) -0.0028(12) -0.0019(12)
C64 0.0310(16) 0.0320(17) 0.0244(16) -0.0126(14) -0.0021(12) -0.0066(13)
C65 0.0283(16) 0.0205(15) 0.0360(18) -0.0132(14) -0.0007(13) -0.0059(12)
C66 0.0215(15) 0.0196(14) 0.0275(16) -0.0071(12) -0.0030(12) -0.0021(11)
C71 0.0179(14) 0.0175(14) 0.0255(16) -0.0080(12) -0.0034(11) -0.0028(11)
C72 0.0219(15) 0.0198(14) 0.0269(16) -0.0039(12) -0.0029(12) -0.0012(12)
C73 0.0226(15) 0.0296(16) 0.0290(17) -0.0108(14) 0.0028(12) -0.0019(13)
C74 0.0278(16) 0.0251(16) 0.0423(19) -0.0144(15) 0.0038(14) 0.0062(13)
C75 0.0379(18) 0.0226(15) 0.0397(19) -0.0028(14) 0.0034(14) 0.0116(13)
C76 0.0342(17) 0.0244(15) 0.0305(17) -0.0059(13) 0.0070(13) -0.0006(13)
O1A 0.0291(12) 0.0598(14) 0.0405(13) -0.0029(11) -0.0051(10) 0.0113(10)
C1A 0.0276(17) 0.0289(16) 0.0366(18) -0.0084(14) -0.0033(14) -0.0006(13)
C2A 0.0268(16) 0.0227(15) 0.0289(17) -0.0061(13) -0.0010(13) -0.0021(12)
C3A 0.0269(16) 0.0204(15) 0.0292(16) -0.0075(13) -0.0024(13) -0.0032(12)
C4A 0.0215(15) 0.0254(15) 0.0265(16) -0.0053(13) -0.0020(12) -0.0019(12)
C5A 0.0262(15) 0.0262(15) 0.0240(16) -0.0045(13) -0.0028(12) -0.0005(12)
C6A 0.0270(16) 0.0291(16) 0.0257(16) -0.0072(13) -0.0001(12) -0.0052(13)
C7A 0.0299(16) 0.0279(16) 0.0239(16) -0.0072(13) -0.0016(12) -0.0053(13)
C8A 0.0299(16) 0.0227(15) 0.0257(16) -0.0057(13) -0.0064(12) -0.0007(13)
C9A 0.0276(16) 0.0248(15) 0.0232(16) -0.0052(13) -0.0067(12) -0.0017(13)
C11A 0.0355(17) 0.0323(17) 0.0255(16) -0.0098(13) -0.0041(13) -0.0086(14)
C12A 0.0387(18) 0.0370(18) 0.0343(18) -0.0124(15) -0.0007(14) -0.0119(14)
C13A 0.0439(19) 0.0320(17) 0.0346(18) -0.0080(14) 0.0036(14) -0.0141(15)
C14A 0.0412(19) 0.046(2) 0.0324(18) -0.0056(16) 0.0011(14) -0.0167(16)
C15A 0.0316(18) 0.051(2) 0.0312(18) -0.0129(16) 0.0006(14) -0.0132(15)
C16A 0.0265(18) 0.069(2) 0.0370(19) -0.0066(17) 0.0010(14) -0.0136(17)
C17A 0.0281(18) 0.040(2) 0.064(2) -0.0133(17) -0.0066(16) 0.0011(15)
C18A 0.0299(17) 0.0426(18) 0.049(2) -0.0169(16) 0.0039(15) -0.0020(15)
C19A 0.0274(16) 0.0359(17) 0.0296(17) -0.0112(14) -0.0015(13) -0.0036(14)
C20A 0.0274(16) 0.0357(17) 0.0250(16) -0.0093(13) -0.0007(12) -0.0047(14)
C21A 0.0245(15) 0.0284(16) 0.0274(16) -0.0111(13) -0.0021(13) -0.0043(13)
C22A 0.0286(16) 0.0327(16) 0.0273(17) -0.0042(14) -0.0038(13) -0.0020(13)
C23A 0.0319(17) 0.0381(18) 0.0339(18) -0.0044(15) 0.0046(14) -0.0060(14)
C24A 0.0292(17) 0.0465(19) 0.041(2) -0.0148(16) 0.0097(15) -0.0112(15)
C25A 0.0238(16) 0.0338(17) 0.0424(19) -0.0159(15) 0.0011(14) -0.0045(13)
C26A 0.0266(17) 0.0396(18) 0.053(2) -0.0180(17) 0.0022(15) 0.0046(14)
C27A 0.0328(18) 0.0381(18) 0.044(2) -0.0100(16) -0.0008(15) 0.0019(14)
C28A 0.0317(17) 0.0305(17) 0.0410(19) -0.0092(15) -0.0041(14) 0.0000(14)
C29A 0.0272(16) 0.0247(15) 0.0312(17) -0.0106(13) -0.0016(13) -0.0033(13)
C30A 0.0272(16) 0.0245(15) 0.0328(17) -0.0144(14) -0.0014(13) -0.0027(12)
C41A 0.0199(15) 0.0348(17) 0.0311(17) -0.0099(14) -0.0005(12) -0.0083(13)
C42A 0.0311(16) 0.0348(17) 0.0327(18) -0.0090(15) -0.0033(13) -0.0082(13)
C43A 0.0352(18) 0.054(2) 0.0334(19) -0.0179(16) -0.0003(14) -0.0164(16)
C44A 0.0257(17) 0.065(2) 0.0349(19) 0.0053(18) -0.0079(14) -0.0185(16)
C45A 0.0206(16) 0.0423(18) 0.0320(18) -0.0021(15) -0.0034(13) 0.0042(13)
C46A 0.0219(15) 0.0371(17) 0.0376(19) -0.0056(15) -0.0017(13) 0.0013(13)
C51A 0.0281(16) 0.0282(16) 0.0230(16) -0.0086(13) -0.0017(12) -0.0031(12)
C52A 0.0441(19) 0.0350(18) 0.0277(17) -0.0049(14) -0.0040(14) -0.0065(14)
C53A 0.058(2) 0.0361(18) 0.0351(19) -0.0048(15) -0.0062(16) -0.0265(16)
C54A 0.0454(19) 0.054(2) 0.0347(19) -0.0201(17) -0.0039(15) -0.0226(16)
C55A 0.0404(19) 0.053(2) 0.0267(17) -0.0016(16) -0.0092(14) -0.0103(16)
C56A 0.0415(18) 0.0313(16) 0.0284(17) -0.0081(14) -0.0018(14) -0.0059(14)
C61A 0.0236(15) 0.0272(16) 0.0355(18) -0.0109(14) 0.0008(13) -0.0028(12)
C62A 0.0454(18) 0.0288(16) 0.0309(18) -0.0092(14) 0.0044(14) -0.0072(14)
C63A 0.061(2) 0.0405(19) 0.0333(19) -0.0160(16) 0.0037(15) -0.0038(16)
C64A 0.054(2) 0.041(2) 0.047(2) -0.0237(18) 0.0092(17) -0.0008(16)
C65A 0.065(2) 0.0249(17) 0.058(2) -0.0154(17) 0.0030(18) 0.0013(15)
C66A 0.055(2) 0.0262(17) 0.0377(19) -0.0056(15) 0.0048(15) -0.0006(15)
C71A 0.0286(16) 0.0257(16) 0.0324(18) -0.0082(14) -0.0015(13) -0.0028(13)
C72A 0.0357(17) 0.0320(17) 0.0402(19) -0.0121(15) -0.0035(14) -0.0006(14)
C73A 0.0420(19) 0.0394(19) 0.044(2) -0.0218(17) -0.0003(15) -0.0030(15)
C74A 0.0348(18) 0.0266(17) 0.058(2) -0.0108(17) -0.0071(16) -0.0039(14)
C75A 0.0448(19) 0.0321(18) 0.044(2) -0.0057(16) -0.0109(15) -0.0046(15)
C76A 0.0387(18) 0.0296(17) 0.0315(18) -0.0070(14) -0.0049(14) -0.0008(14)

loop_
_atom_type_symbol
_atom_type_description
_atom_type_scat_dispersion_real
_atom_type_scat_dispersion_imag
_atom_type_scat_source
C C 0.0033 0.0016 'International Tables Vol C Tables 4.2.6.8 and 6.1.1.4'
H H 0.0000 0.0000 'International Tables Vol C Tables 4.2.6.8 and 6.1.1.4'
O O 0.0106 0.0060 'International Tables Vol C Tables 4.2.6.8 and 6.1.1.4'

loop_
_geom_angle_atom_site_label_1
_geom_angle_atom_site_label_2
_geom_angle_atom_site_label_3
_geom_angle
O1 C1 C2 127.3(2)
O1 C1 C5 123.5(2)
C2 C1 C5 109.20(19)
C3 C2 C1 109.2(2)
C3 C2 C41 128.9(2)
C1 C2 C41 121.9(2)
C2 C3 C29 130.6(2)
C2 C3 C4 113.0(2)
C29 C3 C4 116.4(2)
C3 C4 C61 113.77(19)
C3 C4 C9 100.66(18)
C61 C4 C9 109.22(19)
C3 C4 C5 104.45(18)
C61 C4 C5 111.56(18)
C9 C4 C5 116.76(18)
C6 C5 C51 110.23(19)
C6 C5 C1 104.89(19)
C51 C5 C1 112.92(19)
C6 C5 C4 112.04(18)
C51 C5 C4 114.31(19)
C1 C5 C4 101.83(18)
C7 C6 C11 109.5(2)
C7 C6 C5 125.0(2)
C11 C6 C5 125.4(2)
C6 C7 C8 122.9(2)
C6 C7 C19 108.8(2)
C8 C7 C19 128.4(2)
C9 C8 C7 119.2(2)
C9 C8 C71 123.1(2)
C7 C8 C71 117.6(2)
C8 C9 C21 124.1(2)
C8 C9 C4 123.6(2)
C21 C9 C4 111.52(19)
C12 C11 C20 118.1(2)
C12 C11 C6 136.2(2)
C20 C11 C6 105.6(2)
C11 C12 C13 118.5(2)
C11 C12 H12A 120.8
C13 C12 H12A 120.8
C14 C13 C12 122.5(2)
C14 C13 H13A 118.8
C12 C13 H13A 118.8
C13 C14 C15 120.8(2)
C13 C14 H14A 119.6
C15 C14 H14A 119.6
C20 C15 C14 115.5(2)
C20 C15 C16 115.8(2)
C14 C15 C16 128.5(2)
C17 C16 C15 120.4(2)
C17 C16 H16A 119.8
C15 C16 H16A 119.8
C16 C17 C18 122.5(2)
C16 C17 H17A 118.7
C18 C17 H17A 118.7
C19 C18 C17 118.7(2)
C19 C18 H18A 120.6
C17 C18 H18A 120.6
C18 C19 C20 117.8(2)
C18 C19 C7 136.7(2)
C20 C19 C7 105.47(19)
C15 C20 C11 124.6(2)
C15 C20 C19 124.8(2)
C11 C20 C19 110.6(2)
C22 C21 C30 119.1(2)
C22 C21 C9 124.8(2)
C30 C21 C9 116.1(2)
C21 C22 C23 120.9(2)
C21 C22 H22A 119.6
C23 C22 H22A 119.6
C24 C23 C22 121.1(2)
C24 C23 H23A 119.5
C22 C23 H23A 119.5
C23 C24 C25 120.3(2)
C23 C24 H24A 119.8
C25 C24 H24A 119.8
C24 C25 C26 122.2(2)
C24 C25 C30 118.9(2)
C26 C25 C30 118.9(2)
C27 C26 C25 121.0(2)
C27 C26 H26A 119.5
C25 C26 H26A 119.5
C26 C27 C28 120.6(2)
C26 C27 H27A 119.7
C28 C27 H27A 119.7
C29 C28 C27 120.6(2)
C29 C28 H28A 119.7
C27 C28 H28A 119.7
C28 C29 C30 119.5(2)
C28 C29 C3 123.1(2)
C30 C29 C3 117.1(2)
C25 C30 C21 119.6(2)
C25 C30 C29 119.4(2)
C21 C30 C29 121.0(2)
C42 C41 C46 118.5(2)
C42 C41 C2 119.9(2)
C46 C41 C2 121.5(2)
C43 C42 C41 121.1(3)
C43 C42 H42A 119.4
C41 C42 H42A 119.4
C42 C43 C44 119.6(3)
C42 C43 H43A 120.2
C44 C43 H43A 120.2
C45 C44 C43 120.3(3)
C45 C44 H44A 119.8
C43 C44 H44A 119.8
C44 C45 C46 120.1(3)
C44 C45 H45A 119.9
C46 C45 H45A 119.9
C45 C46 C41 120.3(3)
C45 C46 H46A 119.9
C41 C46 H46A 119.9
C52 C51 C56 117.6(2)
C52 C51 C5 120.8(2)
C56 C51 C5 121.5(2)
C53 C52 C51 122.2(3)
C53 C52 H52A 118.9
C51 C52 H52A 118.9
C54 C53 C52 119.6(3)
C54 C53 H53A 120.2
C52 C53 H53A 120.2
C53 C54 C55 119.4(3)
C53 C54 H54A 120.3
C55 C54 H54A 120.3
C56 C55 C54 120.8(3)
C56 C55 H55A 119.6
C54 C55 H55A 119.6
C55 C56 C51 120.3(3)
C55 C56 H56A 119.9
C51 C56 H56A 119.9
C62 C61 C66 118.3(2)
C62 C61 C4 119.0(2)
C66 C61 C4 122.6(2)
C63 C62 C61 121.5(2)
C63 C62 H62A 119.3
C61 C62 H62A 119.2
C62 C63 C64 120.0(2)
C62 C63 H63A 120.0
C64 C63 H63A 120.0
C65 C64 C63 119.3(2)
C65 C64 H64A 120.4
C63 C64 H64A 120.4
C64 C65 C66 121.2(2)
C64 C65 H65A 119.4
C66 C65 H65A 119.4
C65 C66 C61 119.8(2)
C65 C66 H66A 120.1
C61 C66 H66A 120.1
C72 C71 C76 119.0(2)
C72 C71 C8 119.8(2)
C76 C71 C8 121.0(2)
C73 C72 C71 120.5(2)
C73 C72 H72A 119.7
C71 C72 H72A 119.7
C74 C73 C72 120.2(2)
C74 C73 H73A 119.9
C72 C73 H73A 119.9
C75 C74 C73 119.9(2)
C75 C74 H74A 120.1
C73 C74 H74A 120.1
C74 C75 C76 120.2(3)
C74 C75 H75A 119.9
C76 C75 H75A 119.9
C75 C76 C71 120.1(2)
C75 C76 H76A 120.0
C71 C76 H76A 120.0
O1A C1A C2A 126.1(3)
O1A C1A C5A 123.4(2)
C2A C1A C5A 110.5(2)
C3A C2A C1A 109.6(2)
C3A C2A C41A 128.5(2)
C1A C2A C41A 121.8(2)
C2A C3A C21A 130.5(2)
C2A C3A C4A 113.1(2)
C21A C3A C4A 116.3(2)
C51A C4A C3A 112.5(2)
C51A C4A C9A 108.0(2)
C3A C4A C9A 102.72(19)
C51A C4A C5A 111.9(2)
C3A C4A C5A 104.53(19)
C9A C4A C5A 116.9(2)
C6A C5A C61A 110.0(2)
C6A C5A C1A 106.7(2)
C61A C5A C1A 111.1(2)
C6A C5A C4A 112.8(2)
C61A C5A C4A 113.7(2)
C1A C5A C4A 102.0(2)
C7A C6A C19A 109.8(2)
C7A C6A C5A 124.3(2)
C19A C6A C5A 125.9(2)
C6A C7A C8A 123.3(2)
C6A C7A C11A 107.7(2)
C8A C7A C11A 129.0(2)
C9A C8A C7A 119.6(2)
C9A C8A C71A 122.3(2)
C7A C8A C71A 118.1(2)
C8A C9A C29A 125.5(2)
C8A C9A C4A 123.1(2)
C29A C9A C4A 111.3(2)
C12A C11A C20A 117.8(2)
C12A C11A C7A 136.1(3)
C20A C11A C7A 106.0(2)
C11A C12A C13A 117.9(3)
C11A C12A H12B 121.1
C13A C12A H12B 121.1
C14A C13A C12A 122.8(3)
C14A C13A H13B 118.6
C12A C13A H13B 118.6
C13A C14A C15A 120.9(3)
C13A C14A H14B 119.6
C15A C14A H14B 119.6
C20A C15A C14A 115.9(3)
C20A C15A C16A 115.1(3)
C14A C15A C16A 129.0(3)
C17A C16A C15A 121.4(3)
C17A C16A H16B 119.3
C15A C16A H16B 119.3
C16A C17A C18A 121.8(3)
C16A C17A H17B 119.1
C18A C17A H17B 119.1
C19A C18A C17A 118.6(3)
C19A C18A H18B 120.7
C17A C18A H18B 120.7
C18A C19A C20A 118.5(2)
C18A C19A C6A 135.8(3)
C20A C19A C6A 105.7(2)
C15A C20A C11A 124.7(3)
C15A C20A C19A 124.6(3)
C11A C20A C19A 110.7(2)
C22A C21A C30A 120.0(2)
C22A C21A C3A 123.1(2)
C30A C21A C3A 116.8(2)
C21A C22A C23A 121.1(2)
C21A C22A H22B 119.5
C23A C22A H22B 119.5
C24A C23A C22A 120.0(3)
C24A C23A H23B 120.0
C22A C23A H23B 120.0
C23A C24A C25A 120.9(3)
C23A C24A H24B 119.5
C25A C24A H24B 119.5
C24A C25A C26A 121.3(3)
C24A C25A C30A 119.7(2)
C26A C25A C30A 119.0(3)
C27A C26A C25A 119.1(3)
C27A C26A H26B 120.4
C25A C26A H26B 120.4
C26A C27A C28A 122.4(3)
C26A C27A H27B 118.8
C28A C27A H27B 118.8
C29A C28A C27A 121.3(3)
C29A C28A H28B 119.4
C27A C28A H28B 119.4
C28A C29A C30A 117.7(2)
C28A C29A C9A 124.1(2)
C30A C29A C9A 118.2(2)
C25A C30A C29A 120.5(2)
C25A C30A C21A 118.3(2)
C29A C30A C21A 121.2(2)
C42A C41A C46A 118.7(3)
C42A C41A C2A 120.5(2)
C46A C41A C2A 120.7(2)
C43A C42A C41A 120.8(3)
C43A C42A H42B 119.6
C41A C42A H42B 119.6
C42A C43A C44A 119.7(3)
C42A C43A H43B 120.1
C44A C43A H43B 120.1
C45A C44A C43A 119.7(3)
C45A C44A H44B 120.1
C43A C44A H44B 120.1
C44A C45A C46A 121.4(3)
C44A C45A H45B 119.3
C46A C45A H45B 119.3
C45A C46A C41A 119.8(3)
C45A C46A H46B 120.1
C41A C46A H46B 120.1
C56A C51A C52A 118.2(2)
C56A C51A C4A 120.3(2)
C52A C51A C4A 121.5(2)
C51A C52A C53A 120.7(3)
C51A C52A H52B 119.6
C53A C52A H52B 119.6
C54A C53A C52A 119.5(3)
C54A C53A H53B 120.3
C52A C53A H53B 120.3
C53A C54A C55A 119.6(3)
C53A C54A H54B 120.2
C55A C54A H54B 120.2
C56A C55A C54A 120.9(3)
C56A C55A H55B 119.5
C54A C55A H55B 119.5
C55A C56A C51A 121.1(3)
C55A C56A H56B 119.5
C51A C56A H56B 119.5
C62A C61A C66A 116.8(2)
C62A C61A C5A 119.9(2)
C66A C61A C5A 123.3(2)
C63A C62A C61A 122.1(3)
C63A C62A H62B 119.0
C61A C62A H62B 119.0
C64A C63A C62A 119.7(3)
C64A C63A H63B 120.1
C62A C63A H63B 120.1
C63A C64A C65A 119.7(3)
C63A C64A H64B 120.1
C65A C64A H64B 120.1
C64A C65A C66A 121.1(3)
C64A C65A H65B 119.5
C66A C65A H65B 119.5
C65A C66A C61A 120.6(3)
C65A C66A H66B 119.7
C61A C66A H66B 119.7
C72A C71A C76A 119.3(2)
C72A C71A C8A 121.9(2)
C76A C71A C8A 118.7(2)
C71A C72A C73A 120.5(3)
C71A C72A H72B 119.8
C73A C72A H72B 119.8
C74A C73A C72A 119.9(3)
C74A C73A H73B 120.0
C72A C73A H73B 120.0
C73A C74A C75A 120.2(3)
C73A C74A H74B 119.9
C75A C74A H74B 119.9
C74A C75A C76A 119.9(3)
C74A C75A H75B 120.1
C76A C75A H75B 120.1
C75A C76A C71A 120.2(3)
C75A C76A H76B 119.9
C71A C76A H76B 119.9

loop_
_geom_bond_atom_site_label_1
_geom_bond_atom_site_label_2
_geom_bond_distance
O1 C1 1.216(3)
C1 C2 1.467(3)
C1 C5 1.563(3)
C2 C3 1.362(3)
C2 C41 1.482(3)
C3 C29 1.469(3)
C3 C4 1.524(3)
C4 C61 1.530(3)
C4 C9 1.533(3)
C4 C5 1.593(3)
C5 C6 1.506(3)
C5 C51 1.526(3)
C6 C7 1.358(3)
C6 C11 1.475(3)
C7 C8 1.461(3)
C7 C19 1.486(3)
C8 C9 1.345(3)
C8 C71 1.502(3)
C9 C21 1.487(3)
C11 C12 1.370(3)
C11 C20 1.414(3)
C12 C13 1.421(3)
C12 H12A 0.9300
C13 C14 1.362(3)
C13 H13A 0.9300
C14 C15 1.418(3)
C14 H14A 0.9300
C15 C20 1.388(3)
C15 C16 1.419(3)
C16 C17 1.367(3)
C16 H16A 0.9300
C17 C18 1.420(3)
C17 H17A 0.9300
C18 C19 1.373(3)
C18 H18A 0.9300
C19 C20 1.417(3)
C21 C22 1.374(3)
C21 C30 1.427(3)
C22 C23 1.402(3)
C22 H22A 0.9300
C23 C24 1.363(3)
C23 H23A 0.9300
C24 C25 1.413(3)
C24 H24A 0.9300
C25 C26 1.414(3)
C25 C30 1.422(3)
C26 C27 1.354(3)
C26 H26A 0.9300
C27 C28 1.417(3)
C27 H27A 0.9300
C28 C29 1.373(3)
C28 H28A 0.9300
C29 C30 1.428(3)
C41 C42 1.392(3)
C41 C46 1.395(3)
C42 C43 1.376(4)
C42 H42A 0.9300
C43 C44 1.386(4)
C43 H43A 0.9300
C44 C45 1.372(4)
C44 H44A 0.9300
C45 C46 1.390(4)
C45 H45A 0.9300
C46 H46A 0.9300
C51 C52 1.386(3)
C51 C56 1.400(3)
C52 C53 1.378(3)
C52 H52A 0.9300
C53 C54 1.377(4)
C53 H53A 0.9300
C54 C55 1.387(4)
C54 H54A 0.9300
C55 C56 1.381(4)
C55 H55A 0.9300
C56 H56A 0.9300
C61 C62 1.383(3)
C61 C66 1.395(3)
C62 C63 1.380(3)
C62 H62A 0.9300
C63 C64 1.381(3)
C63 H63A 0.9300
C64 C65 1.370(3)
C64 H64A 0.9300
C65 C66 1.390(3)
C65 H65A 0.9300
C66 H66A 0.9300
C71 C72 1.384(3)
C71 C76 1.391(3)
C72 C73 1.378(3)
C72 H72A 0.9300
C73 C74 1.377(3)
C73 H73A 0.9300
C74 C75 1.376(4)
C74 H74A 0.9300
C75 C76 1.384(3)
C75 H75A 0.9300
C76 H76A 0.9300
O1A C1A 1.223(3)
C1A C2A 1.461(4)
C1A C5A 1.568(3)
C2A C3A 1.364(3)
C2A C41A 1.481(4)
C3A C21A 1.464(3)
C3A C4A 1.536(3)
C4A C51A 1.534(3)
C4A C9A 1.542(3)
C4A C5A 1.597(3)
C5A C6A 1.503(3)
C5A C61A 1.527(3)
C6A C7A 1.371(3)
C6A C19A 1.467(3)
C7A C8A 1.455(3)
C7A C11A 1.495(3)
C8A C9A 1.352(3)
C8A C71A 1.499(3)
C9A C29A 1.477(3)
C11A C12A 1.390(3)
C11A C20A 1.405(3)
C12A C13A 1.417(4)
C12A H12B 0.9300
C13A C14A 1.352(3)
C13A H13B 0.9300
C14A C15A 1.408(4)
C14A H14B 0.9300
C15A C20A 1.386(3)
C15A C16A 1.448(4)
C16A C17A 1.357(4)
C16A H16B 0.9300
C17A C18A 1.431(4)
C17A H17B 0.9300
C18A C19A 1.383(3)
C18A H18B 0.9300
C19A C20A 1.419(3)
C21A C22A 1.373(3)
C21A C30A 1.432(3)
C22A C23A 1.406(3)
C22A H22B 0.9300
C23A C24A 1.369(4)
C23A H23B 0.9300
C24A C25A 1.406(4)
C24A H24B 0.9300
C25A C26A 1.414(4)
C25A C30A 1.422(3)
C26A C27A 1.360(4)
C26A H26B 0.9300
C27A C28A 1.389(4)
C27A H27B 0.9300
C28A C29A 1.378(3)
C28A H28B 0.9300
C29A C30A 1.430(3)
C41A C42A 1.396(3)
C41A C46A 1.397(3)
C42A C43A 1.383(4)
C42A H42B 0.9300
C43A C44A 1.386(4)
C43A H43B 0.9300
C44A C45A 1.370(4)
C44A H44B 0.9300
C45A C46A 1.377(4)
C45A H45B 0.9300
C46A H46B 0.9300
C51A C56A 1.387(3)
C51A C52A 1.387(3)
C52A C53A 1.402(4)
C52A H52B 0.9300
C53A C54A 1.374(4)
C53A H53B 0.9300
C54A C55A 1.378(4)
C54A H54B 0.9300
C55A C56A 1.363(4)
C55A H55B 0.9300
C56A H56B 0.9300
C61A C62A 1.391(4)
C61A C66A 1.393(3)
C62A C63A 1.383(4)
C62A H62B 0.9300
C63A C64A 1.360(4)
C63A H63B 0.9300
C64A C65A 1.366(4)
C64A H64B 0.9300
C65A C66A 1.382(4)
C65A H65B 0.9300
C66A H66B 0.9300
C71A C72A 1.377(3)
C71A C76A 1.391(3)
C72A C73A 1.399(3)
C72A H72B 0.9300
C73A C74A 1.367(4)
C73A H73B 0.9300
C74A C75A 1.389(4)
C74A H74B 0.9300
C75A C76A 1.389(3)
C75A H75B 0.9300
C76A H76B 0.9300

loop_
_geom_torsion_atom_site_label_1
_geom_torsion_atom_site_label_2
_geom_torsion_atom_site_label_3
_geom_torsion_atom_site_label_4
_geom_torsion
O1 C1 C2 C3 -165.3(2)
C5 C1 C2 C3 15.6(3)
O1 C1 C2 C41 16.1(4)
C5 C1 C2 C41 -162.9(2)
C1 C2 C3 C29 171.0(2)
C41 C2 C3 C29 -10.6(4)
C1 C2 C3 C4 -9.5(3)
C41 C2 C3 C4 169.0(2)
C2 C3 C4 C61 121.6(2)
C29 C3 C4 C61 -58.8(3)
C2 C3 C4 C9 -121.7(2)
C29 C3 C4 C9 57.9(2)
C2 C3 C4 C5 -0.3(2)
C29 C3 C4 C5 179.31(18)
O1 C1 C5 C6 -77.0(3)
C2 C1 C5 C6 102.1(2)
O1 C1 C5 C51 43.0(3)
C2 C1 C5 C51 -137.9(2)
O1 C1 C5 C4 166.1(2)
C2 C1 C5 C4 -14.8(2)
C3 C4 C5 C6 -102.6(2)
C61 C4 C5 C6 134.1(2)
C9 C4 C5 C6 7.5(3)
C3 C4 C5 C51 131.1(2)
C61 C4 C5 C51 7.8(3)
C9 C4 C5 C51 -118.8(2)
C3 C4 C5 C1 9.0(2)
C61 C4 C5 C1 -114.3(2)
C9 C4 C5 C1 119.1(2)
C51 C5 C6 C7 124.3(2)
C1 C5 C6 C7 -113.9(3)
C4 C5 C6 C7 -4.2(3)
C51 C5 C6 C11 -53.6(3)
C1 C5 C6 C11 68.3(3)
C4 C5 C6 C11 177.9(2)
C11 C6 C7 C8 178.9(2)
C5 C6 C7 C8 0.7(4)
C11 C6 C7 C19 -0.1(3)
C5 C6 C7 C19 -178.3(2)
C6 C7 C8 C9 -0.8(4)
C19 C7 C8 C9 178.0(2)
C6 C7 C8 C71 174.8(2)
C19 C7 C8 C71 -6.5(4)
C7 C8 C9 C21 173.7(2)
C71 C8 C9 C21 -1.6(4)
C7 C8 C9 C4 5.0(4)
C71 C8 C9 C4 -170.3(2)
C3 C4 C9 C8 103.7(3)
C61 C4 C9 C8 -136.3(2)
C5 C4 C9 C8 -8.6(3)
C3 C4 C9 C21 -66.3(2)
C61 C4 C9 C21 53.7(3)
C5 C4 C9 C21 -178.6(2)
C7 C6 C11 C12 -177.7(3)
C5 C6 C11 C12 0.5(4)
C7 C6 C11 C20 0.5(3)
C5 C6 C11 C20 178.7(2)
C20 C11 C12 C13 0.3(3)
C6 C11 C12 C13 178.3(3)
C11 C12 C13 C14 0.1(4)
C12 C13 C14 C15 0.1(4)
C13 C14 C15 C20 -0.8(4)
C13 C14 C15 C16 -176.9(3)
C20 C15 C16 C17 0.2(4)
C14 C15 C16 C17 176.3(3)
C15 C16 C17 C18 0.3(4)
C16 C17 C18 C19 -0.2(4)
C17 C18 C19 C20 -0.4(4)
C17 C18 C19 C7 -178.5(3)
C6 C7 C19 C18 178.0(3)
C8 C7 C19 C18 -0.9(5)
C6 C7 C19 C20 -0.3(3)
C8 C7 C19 C20 -179.2(2)
C14 C15 C20 C11 1.3(4)
C16 C15 C20 C11 178.0(2)
C14 C15 C20 C19 -177.5(2)
C16 C15 C20 C19 -0.8(4)
C12 C11 C20 C15 -1.1(4)
C6 C11 C20 C15 -179.7(2)
C12 C11 C20 C19 177.9(2)
C6 C11 C20 C19 -0.7(3)
C18 C19 C20 C15 0.9(4)
C7 C19 C20 C15 179.6(2)
C18 C19 C20 C11 -178.0(2)
C7 C19 C20 C11 0.6(3)
C8 C9 C21 C22 52.9(4)
C4 C9 C21 C22 -137.2(2)
C8 C9 C21 C30 -128.1(3)
C4 C9 C21 C30 41.8(3)
C30 C21 C22 C23 0.9(4)
C9 C21 C22 C23 179.8(2)
C21 C22 C23 C24 1.4(4)
C22 C23 C24 C25 -1.9(4)
C23 C24 C25 C26 179.4(2)
C23 C24 C25 C30 0.1(4)
C24 C25 C26 C27 -180.0(2)
C30 C25 C26 C27 -0.7(4)
C25 C26 C27 C28 -1.2(4)
C26 C27 C28 C29 1.0(4)
C27 C28 C29 C30 0.9(4)
C27 C28 C29 C3 -173.4(2)
C2 C3 C29 C28 -29.3(4)
C4 C3 C29 C28 151.1(2)
C2 C3 C29 C30 156.2(2)
C4 C3 C29 C30 -23.3(3)
C24 C25 C30 C21 2.2(4)
C26 C25 C30 C21 -177.2(2)
C24 C25 C30 C29 -178.1(2)
C26 C25 C30 C29 2.6(4)
C22 C21 C30 C25 -2.7(4)
C9 C21 C30 C25 178.3(2)
C22 C21 C30 C29 177.6(2)
C9 C21 C30 C29 -1.4(3)
C28 C29 C30 C25 -2.7(3)
C3 C29 C30 C25 172.0(2)
C28 C29 C30 C21 177.0(2)
C3 C29 C30 C21 -8.3(3)
C3 C2 C41 C42 -45.9(4)
C1 C2 C41 C42 132.4(2)
C3 C2 C41 C46 138.9(3)
C1 C2 C41 C46 -42.9(3)
C46 C41 C42 C43 0.3(4)
C2 C41 C42 C43 -175.1(2)
C41 C42 C43 C44 -0.8(4)
C42 C43 C44 C45 0.7(4)
C43 C44 C45 C46 -0.1(4)
C44 C45 C46 C41 -0.5(4)
C42 C41 C46 C45 0.4(4)
C2 C41 C46 C45 175.7(2)
C6 C5 C51 C52 -31.4(3)
C1 C5 C51 C52 -148.4(2)
C4 C5 C51 C52 95.8(3)
C6 C5 C51 C56 152.2(2)
C1 C5 C51 C56 35.2(3)
C4 C5 C51 C56 -80.6(3)
C56 C51 C52 C53 1.5(4)
C5 C51 C52 C53 -175.0(2)
C51 C52 C53 C54 0.6(4)
C52 C53 C54 C55 -2.0(4)
C53 C54 C55 C56 1.2(4)
C54 C55 C56 C51 0.9(4)
C52 C51 C56 C55 -2.3(4)
C5 C51 C56 C55 174.2(2)
C3 C4 C61 C62 160.2(2)
C9 C4 C61 C62 48.6(3)
C5 C4 C61 C62 -82.0(2)
C3 C4 C61 C66 -24.4(3)
C9 C4 C61 C66 -136.0(2)
C5 C4 C61 C66 93.5(3)
C66 C61 C62 C63 -1.7(3)
C4 C61 C62 C63 174.0(2)
C61 C62 C63 C64 1.3(4)
C62 C63 C64 C65 -0.3(4)
C63 C64 C65 C66 -0.3(4)
C64 C65 C66 C61 0.0(4)
C62 C61 C66 C65 1.0(3)
C4 C61 C66 C65 -174.4(2)
C9 C8 C71 C72 87.6(3)
C7 C8 C71 C72 -87.8(3)
C9 C8 C71 C76 -96.2(3)
C7 C8 C71 C76 88.4(3)
C76 C71 C72 C73 0.0(4)
C8 C71 C72 C73 176.3(2)
C71 C72 C73 C74 0.0(4)
C72 C73 C74 C75 0.7(4)
C73 C74 C75 C76 -1.4(4)
C74 C75 C76 C71 1.4(4)
C72 C71 C76 C75 -0.8(4)
C8 C71 C76 C75 -177.0(2)
O1A C1A C2A C3A 176.5(2)
C5A C1A C2A C3A -4.6(3)
O1A C1A C2A C41A -5.4(4)
C5A C1A C2A C41A 173.5(2)
C1A C2A C3A C21A -177.7(2)
C41A C2A C3A C21A 4.4(4)
C1A C2A C3A C4A 3.8(3)
C41A C2A C3A C4A -174.1(2)
C2A C3A C4A C51A -123.1(2)
C21A C3A C4A C51A 58.2(3)
C2A C3A C4A C9A 121.0(2)
C21A C3A C4A C9A -57.7(3)
C2A C3A C4A C5A -1.5(3)
C21A C3A C4A C5A 179.8(2)
O1A C1A C5A C6A 63.9(3)
C2A C1A C5A C6A -115.1(2)
O1A C1A C5A C61A -56.1(3)
C2A C1A C5A C61A 125.0(2)
O1A C1A C5A C4A -177.6(2)
C2A C1A C5A C4A 3.4(3)
C51A C4A C5A C6A -125.0(2)
C3A C4A C5A C6A 112.9(2)
C9A C4A C5A C6A 0.2(3)
C51A C4A C5A C61A 1.1(3)
C3A C4A C5A C61A -121.0(2)
C9A C4A C5A C61A 126.3(2)
C51A C4A C5A C1A 120.9(2)
C3A C4A C5A C1A -1.2(2)
C9A C4A C5A C1A -113.9(2)
C61A C5A C6A C7A -128.2(3)
C1A C5A C6A C7A 111.1(3)
C4A C5A C6A C7A -0.1(3)
C61A C5A C6A C19A 53.5(3)
C1A C5A C6A C19A -67.2(3)
C4A C5A C6A C19A -178.4(2)
C19A C6A C7A C8A -179.9(2)
C5A C6A C7A C8A 1.6(4)
C19A C6A C7A C11A 1.6(3)
C5A C6A C7A C11A -176.9(2)
C6A C7A C8A C9A -3.2(4)
C11A C7A C8A C9A 174.9(2)
C6A C7A C8A C71A 176.5(2)
C11A C7A C8A C71A -5.4(4)
C7A C8A C9A C29A -174.0(2)
C71A C8A C9A C29A 6.3(4)
C7A C8A C9A C4A 3.3(4)
C71A C8A C9A C4A -176.4(2)
C51A C4A C9A C8A 125.3(3)
C3A C4A C9A C8A -115.6(3)
C5A C4A C9A C8A -1.8(4)
C51A C4A C9A C29A -57.1(3)
C3A C4A C9A C29A 62.0(2)
C5A C4A C9A C29A 175.8(2)
C6A C7A C11A C12A 176.6(3)
C8A C7A C11A C12A -1.7(5)
C6A C7A C11A C20A -1.3(3)
C8A C7A C11A C20A -179.7(2)
C20A C11A C12A C13A 1.2(4)
C7A C11A C12A C13A -176.5(3)
C11A C12A C13A C14A -3.0(4)
C12A C13A C14A C15A 2.4(4)
C13A C14A C15A C20A 0.0(4)
C13A C14A C15A C16A 179.7(3)
C20A C15A C16A C17A 1.8(4)
C14A C15A C16A C17A -177.8(3)
C15A C16A C17A C18A 0.2(5)
C16A C17A C18A C19A -1.7(4)
C17A C18A C19A C20A 1.0(4)
C17A C18A C19A C6A -179.2(3)
C7A C6A C19A C18A 178.9(3)
C5A C6A C19A C18A -2.6(5)
C7A C6A C19A C20A -1.3(3)
C5A C6A C19A C20A 177.2(2)
C14A C15A C20A C11A -1.8(4)
C16A C15A C20A C11A 178.5(2)
C14A C15A C20A C19A 177.1(3)
C16A C15A C20A C19A -2.6(4)
C12A C11A C20A C15A 1.2(4)
C7A C11A C20A C15A 179.6(2)
C12A C11A C20A C19A -177.9(2)
C7A C11A C20A C19A 0.5(3)
C18A C19A C20A C15A 1.2(4)
C6A C19A C20A C15A -178.6(2)
C18A C19A C20A C11A -179.7(2)
C6A C19A C20A C11A 0.4(3)
C2A C3A C21A C22A 31.9(4)
C4A C3A C21A C22A -149.7(2)
C2A C3A C21A C30A -151.8(3)
C4A C3A C21A C30A 26.6(3)
C30A C21A C22A C23A 1.5(4)
C3A C21A C22A C23A 177.7(2)
C21A C22A C23A C24A -2.1(4)
C22A C23A C24A C25A 0.4(4)
C23A C24A C25A C26A -178.8(3)
C23A C24A C25A C30A 1.9(4)
C24A C25A C26A C27A 179.6(3)
C30A C25A C26A C27A -1.1(4)
C25A C26A C27A C28A 1.8(4)
C26A C27A C28A C29A -0.2(4)
C27A C28A C29A C30A -1.9(4)
C27A C28A C29A C9A 178.4(2)
C8A C9A C29A C28A -41.1(4)
C4A C9A C29A C28A 141.4(2)
C8A C9A C29A C30A 139.2(3)
C4A C9A C29A C30A -38.4(3)
C24A C25A C30A C29A 178.3(2)
C26A C25A C30A C29A -1.0(4)
C24A C25A C30A C21A -2.4(4)
C26A C25A C30A C21A 178.3(2)
C28A C29A C30A C25A 2.5(4)
C9A C29A C30A C25A -177.8(2)
C28A C29A C30A C21A -176.8(2)
C9A C29A C30A C21A 2.9(3)
C22A C21A C30A C25A 0.7(4)
C3A C21A C30A C25A -175.7(2)
C22A C21A C30A C29A -180.0(2)
C3A C21A C30A C29A 3.6(3)
C3A C2A C41A C42A 47.7(4)
C1A C2A C41A C42A -130.0(3)
C3A C2A C41A C46A -135.8(3)
C1A C2A C41A C46A 46.5(4)
C46A C41A C42A C43A 0.4(4)
C2A C41A C42A C43A 177.0(2)
C41A C42A C43A C44A 0.2(4)
C42A C43A C44A C45A -1.0(4)
C43A C44A C45A C46A 1.1(4)
C44A C45A C46A C41A -0.5(4)
C42A C41A C46A C45A -0.3(4)
C2A C41A C46A C45A -176.9(2)
C3A C4A C51A C56A -153.5(2)
C9A C4A C51A C56A -40.9(3)
C5A C4A C51A C56A 89.1(3)
C3A C4A C51A C52A 29.7(3)
C9A C4A C51A C52A 142.4(2)
C5A C4A C51A C52A -87.6(3)
C56A C51A C52A C53A -2.6(4)
C4A C51A C52A C53A 174.2(2)
C51A C52A C53A C54A 2.3(4)
C52A C53A C54A C55A -0.6(4)
C53A C54A C55A C56A -0.6(4)
C54A C55A C56A C51A 0.2(4)
C52A C51A C56A C55A 1.4(4)
C4A C51A C56A C55A -175.4(2)
C6A C5A C61A C62A 37.9(3)
C1A C5A C61A C62A 155.9(2)
C4A C5A C61A C62A -89.7(3)
C6A C5A C61A C66A -143.6(2)
C1A C5A C61A C66A -25.6(3)
C4A C5A C61A C66A 88.8(3)
C66A C61A C62A C63A -0.5(4)
C5A C61A C62A C63A 178.0(2)
C61A C62A C63A C64A -1.8(4)
C62A C63A C64A C65A 2.7(5)
C63A C64A C65A C66A -1.2(5)
C64A C65A C66A C61A -1.2(5)
C62A C61A C66A C65A 2.0(4)
C5A C61A C66A C65A -176.5(3)
C9A C8A C71A C72A -68.6(3)
C7A C8A C71A C72A 111.7(3)
C9A C8A C71A C76A 111.3(3)
C7A C8A C71A C76A -68.3(3)
C76A C71A C72A C73A -1.1(4)
C8A C71A C72A C73A 178.8(2)
C71A C72A C73A C74A -0.3(4)
C72A C73A C74A C75A 1.5(4)
C73A C74A C75A C76A -1.4(4)
C74A C75A C76A C71A 0.0(4)
C72A C71A C76A C75A 1.3(4)
C8A C71A C76A C75A -178.6(2)
